data_7156035
loop_
_publ_author_name
'Wang, Shengzheng'
'Chen, Shuqiang'
'Guo, Zhongjie'
'He, Shipeng'
'Zhang, Fan'
'Liu, Xueying'
'Chen, Weiping'
'Zhang, Shengyong'
'Sheng, Chunquan'

_publ_section_title
;
 Synthesis of spiro-tetrahydrothiopyran-oxindoles by Michael-aldol cascade
 reactions: discovery of potential P53-MDM2 inhibitors with good antitumor
 activity.
;
_journal_issue 4
_journal_name_full 'Organic &amp; biomolecular chemistry'
_journal_page_first 625
_journal_page_last 634
_journal_paper_doi 10.1039/c7ob02726e
_journal_volume 16
_journal_year 2018
_chemical_formula_sum 'C27 H25 Br N O3.5 S'
_chemical_formula_weight 531.45
_space_group_IT_number 2
_space_group_name_Hall '-P 1'
_space_group_name_H-M_alt 'P -1'
_symmetry_cell_setting triclinic
_symmetry_space_group_name_Hall '-P 1'
_symmetry_space_group_name_H-M 'P -1'
_atom_sites_solution_hydrogens geom
_atom_sites_solution_primary direct
_atom_sites_solution_secondary difmap
_audit_creation_method SHELXL-97
_audit_update_record
;
2017-10-22 deposited with the CCDC.
2017-12-20 downloaded from the CCDC.
;
_cell_angle_alpha 108.147(3)
_cell_angle_beta 98.120(4)
_cell_angle_gamma 116.118(2)
_cell_formula_units_Z 4
_cell_length_a 12.813(2)
_cell_length_b 14.490(2)
_cell_length_c 16.225(4)
_cell_measurement_reflns_used 3244
_cell_measurement_temperature 243(2)
_cell_measurement_theta_max 24.49
_cell_measurement_theta_min 2.60
_cell_volume 2429.6(8)
_computing_cell_refinement 'Bruker SAINT'
_computing_data_collection 'Bruker APEX2'
_computing_data_reduction 'Bruker SAINT'
_computing_molecular_graphics 'Bruker SHELXTL'
_computing_publication_material 'Bruker SHELXTL'
_computing_structure_refinement 'SHELXL-97 (Sheldrick, 2008)'
_computing_structure_solution 'SHELXS-97 (Sheldrick, 2008)'
_diffrn_ambient_temperature 243(2)
_diffrn_measured_fraction_theta_full 0.984
_diffrn_measured_fraction_theta_max 0.984
_diffrn_measurement_device_type 'Bruker APEX-II CCD'
_diffrn_measurement_method '\f and \w scans'
_diffrn_radiation_monochromator graphite
_diffrn_radiation_source 'fine-focus sealed tube'
_diffrn_radiation_type MoK\a
_diffrn_radiation_wavelength 0.71073
_diffrn_reflns_av_R_equivalents 0.0366
_diffrn_reflns_av_sigmaI/netI 0.0773
_diffrn_reflns_limit_h_max 15
_diffrn_reflns_limit_h_min -15
_diffrn_reflns_limit_k_max 17
_diffrn_reflns_limit_k_min -16
_diffrn_reflns_limit_l_max 20
_diffrn_reflns_limit_l_min -15
_diffrn_reflns_number 15959
_diffrn_reflns_theta_full 26.10
_diffrn_reflns_theta_max 26.10
_diffrn_reflns_theta_min 1.40
_exptl_absorpt_coefficient_mu 1.810
_exptl_absorpt_correction_T_max 0.8838
_exptl_absorpt_correction_T_min 0.7365
_exptl_absorpt_correction_type multi-scan
_exptl_absorpt_process_details sadabs
_exptl_crystal_colour colourless
_exptl_crystal_density_diffrn 1.453
_exptl_crystal_density_method 'not measured'
_exptl_crystal_description prism
_exptl_crystal_F_000 1092
_exptl_crystal_size_max 0.18
_exptl_crystal_size_mid 0.08
_exptl_crystal_size_min 0.07
_refine_diff_density_max 0.698
_refine_diff_density_min -0.546
_refine_diff_density_rms 0.091
_refine_ls_extinction_method none
_refine_ls_goodness_of_fit_ref 1.046
_refine_ls_hydrogen_treatment constr
_refine_ls_matrix_type full
_refine_ls_number_parameters 606
_refine_ls_number_reflns 9479
_refine_ls_number_restraints 1
_refine_ls_restrained_S_all 1.046
_refine_ls_R_factor_all 0.1058
_refine_ls_R_factor_gt 0.0572
_refine_ls_shift/su_max 0.003
_refine_ls_shift/su_mean 0.000
_refine_ls_structure_factor_coef Fsqd
_refine_ls_weighting_details 'calc w=1/[\s^2^(Fo^2^)+(0.0722P)^2^+4.0025P] where P=(Fo^2^+2Fc^2^)/3'
_refine_ls_weighting_scheme calc
_refine_ls_wR_factor_gt 0.1385
_refine_ls_wR_factor_ref 0.1788
_reflns_number_gt 5961
_reflns_number_total 9479
_reflns_threshold_expression >2sigma(I)
_cod_data_source_file c7ob02726e2.cif
_cod_data_source_block mo30415b
_cod_depositor_comments
;
The following automatic conversions were performed:

'_symmetry_cell_setting' value 'Triclinic' changed to 'triclinic'
according to
/home/data/users/saulius/crontab/automatic-downloads/rss-feeds/RSC/lib/dictionaries/cif_core.dic
dictionary named 'cif_core.dic' version 2.4.2 from 2011-04-26.

Automatic conversion script
Id: cif_fix_values 4973 2017-02-22 13:04:09Z antanas 

 Adding full bibliography for 7156035.cif.
;
_cod_original_cell_volume 2429.5(8)
_cod_original_sg_symbol_H-M P-1
_cod_original_formula_sum 'C27 H25 Br N O3.50 S'
_cod_database_code 7156035

loop_
_symmetry_equiv_pos_as_xyz
'x, y, z'
'-x, -y, -z'

loop_
_atom_site_label
_atom_site_type_symbol
_atom_site_fract_x
_atom_site_fract_y
_atom_site_fract_z
_atom_site_U_iso_or_equiv
_atom_site_adp_type
_atom_site_occupancy
_atom_site_symmetry_multiplicity
_atom_site_calc_flag
_atom_site_refinement_flags
Br1 Br 0.28383(5) 0.32776(5) 0.22679(4) 0.04909(19) Uani 1 1 d .
S1 S 0.15821(12) 0.51323(10) 0.30490(8) 0.0334(3) Uani 1 1 d .
N1 N -0.1411(4) 0.2761(4) 0.2252(3) 0.0454(11) Uani 1 1 d .
H1 H -0.2142 0.2510 0.2303 0.054 Uiso 1 1 calc R
O1 O -0.1274(4) 0.4195(3) 0.1891(3) 0.0509(10) Uani 1 1 d .
O2 O 0.2852(3) 0.6369(3) 0.1884(2) 0.0447(9) Uani 1 1 d .
H2 H 0.2891 0.5859 0.1502 0.067 Uiso 1 1 calc R
O3 O 0.3274(4) 0.7389(3) 0.4002(3) 0.0564(11) Uani 1 1 d .
C1 C -0.0843(4) 0.3648(4) 0.2041(3) 0.0350(11) Uani 1 1 d .
C2 C 0.0440(4) 0.3830(4) 0.2030(3) 0.0297(10) Uani 1 1 d .
C3 C 0.0411(5) 0.2866(4) 0.2246(3) 0.0329(11) Uani 1 1 d .
C4 C 0.1241(5) 0.2514(4) 0.2362(3) 0.0379(12) Uani 1 1 d .
C5 C 0.0979(7) 0.1621(5) 0.2590(4) 0.0535(16) Uani 1 1 d .
H5 H 0.1554 0.1391 0.2664 0.064 Uiso 1 1 calc R
C6 C -0.0139(7) 0.1063(6) 0.2710(5) 0.0674(19) Uani 1 1 d .
H6 H -0.0319 0.0448 0.2863 0.081 Uiso 1 1 calc R
C7 C -0.1010(6) 0.1382(5) 0.2611(4) 0.0567(16) Uani 1 1 d .
H7 H -0.1771 0.1006 0.2696 0.068 Uiso 1 1 calc R
C8 C -0.0681(5) 0.2291(4) 0.2379(4) 0.0426(13) Uani 1 1 d .
C9 C 0.1465(4) 0.6178(4) 0.2708(3) 0.0320(11) Uani 1 1 d .
H9 H 0.0656 0.6101 0.2700 0.038 Uiso 1 1 calc R
C10 C 0.1589(4) 0.6038(4) 0.1760(3) 0.0339(11) Uani 1 1 d .
H10 H 0.1451 0.6592 0.1603 0.041 Uiso 1 1 calc R
C11 C 0.0711(4) 0.4879(4) 0.0993(3) 0.0332(11) Uani 1 1 d .
H11A H 0.0899 0.4877 0.0427 0.040 Uiso 1 1 calc R
H11B H -0.0126 0.4742 0.0898 0.040 Uiso 1 1 calc R
C12 C 0.0737(5) 0.3891(4) 0.1146(3) 0.0329(11) Uani 1 1 d .
H12 H 0.1588 0.4046 0.1238 0.039 Uiso 1 1 calc R
C13 C 0.2450(5) 0.7305(4) 0.3436(3) 0.0387(12) Uani 1 1 d .
C14 C 0.2487(5) 0.8372(4) 0.3485(4) 0.0417(12) Uani 1 1 d .
C15 C 0.3554(6) 0.9390(5) 0.3971(4) 0.0577(16) Uani 1 1 d .
H15 H 0.4274 0.9407 0.4220 0.069 Uiso 1 1 calc R
C16 C 0.3595(8) 1.0386(6) 0.4103(5) 0.077(2) Uani 1 1 d .
H16 H 0.4340 1.1079 0.4432 0.092 Uiso 1 1 calc R
C17 C 0.2541(9) 1.0372(6) 0.3752(5) 0.085(3) Uani 1 1 d .
H17 H 0.2561 1.1055 0.3854 0.102 Uiso 1 1 calc R
C18 C 0.1473(7) 0.9366(6) 0.3256(5) 0.070(2) Uani 1 1 d .
H18 H 0.0759 0.9359 0.3010 0.084 Uiso 1 1 calc R
C19 C 0.1421(6) 0.8343(5) 0.3109(4) 0.0478(14) Uani 1 1 d .
H19 H 0.0681 0.7648 0.2762 0.057 Uiso 1 1 calc R
C20 C -0.0095(5) 0.2759(4) 0.0324(3) 0.0375(12) Uani 1 1 d .
C21 C 0.0295(6) 0.2014(6) 0.0041(4) 0.0577(17) Uani 1 1 d .
H21 H 0.1097 0.2228 0.0354 0.069 Uiso 1 1 calc R
C22 C -0.0435(7) 0.0959(6) -0.0686(4) 0.069(2) Uani 1 1 d .
H22 H -0.0135 0.0466 -0.0856 0.083 Uiso 1 1 calc R
C23 C -0.1596(6) 0.0640(6) -0.1156(4) 0.0652(18) Uani 1 1 d .
H23 H -0.2110 -0.0080 -0.1646 0.078 Uiso 1 1 calc R
C24 C -0.2002(6) 0.1377(6) -0.0906(4) 0.0625(18) Uani 1 1 d .
H24 H -0.2789 0.1172 -0.1245 0.075 Uiso 1 1 calc R
C25 C -0.1286(5) 0.2416(5) -0.0168(4) 0.0475(14) Uani 1 1 d .
H25 H -0.1598 0.2898 0.0006 0.057 Uiso 1 1 calc R
Br2 Br 0.87962(6) 0.65251(8) 0.42009(5) 0.0805(3) Uani 1 1 d .
S2 S 0.63598(12) 0.47744(12) 0.19895(9) 0.0392(3) Uani 1 1 d .
N2 N 0.4660(4) 0.6066(4) 0.2778(3) 0.0358(10) Uani 1 1 d .
H2A H 0.3956 0.6034 0.2702 0.043 Uiso 1 1 calc R
O4 O 0.4726(3) 0.5755(3) 0.1310(2) 0.0434(9) Uani 1 1 d .
O5 O 0.8677(3) 0.5978(4) 0.1459(3) 0.0569(11) Uani 1 1 d .
H5A H 0.8720 0.5413 0.1191 0.085 Uiso 1 1 calc R
O6 O 0.7040(4) 0.3692(4) -0.0104(3) 0.0552(11) Uani 1 1 d .
C26 C 0.5189(4) 0.5956(4) 0.2101(3) 0.0347(11) Uani 1 1 d .
C27 C 0.6439(4) 0.6119(4) 0.2531(3) 0.0332(11) Uani 1 1 d .
C28 C 0.6462(4) 0.6292(4) 0.3508(3) 0.0334(11) Uani 1 1 d .
C29 C 0.7275(5) 0.6416(5) 0.4239(4) 0.0419(12) Uani 1 1 d .
C30 C 0.7032(6) 0.6492(5) 0.5053(4) 0.0554(16) Uani 1 1 d .
H30 H 0.7600 0.6586 0.5553 0.067 Uiso 1 1 calc R
C31 C 0.5937(6) 0.6426(5) 0.5118(4) 0.0545(16) Uani 1 1 d .
H31 H 0.5768 0.6473 0.5670 0.065 Uiso 1 1 calc R
C32 C 0.5075(5) 0.6291(5) 0.4388(4) 0.0461(13) Uani 1 1 d .
H32 H 0.4331 0.6241 0.4433 0.055 Uiso 1 1 calc R
C33 C 0.5378(5) 0.6235(4) 0.3600(3) 0.0364(11) Uani 1 1 d .
C34 C 0.6416(5) 0.4792(4) 0.0871(3) 0.0359(11) Uani 1 1 d .
H34 H 0.5697 0.4823 0.0598 0.043 Uiso 1 1 calc R
C35 C 0.7577(5) 0.5850(5) 0.0970(4) 0.0435(13) Uani 1 1 d .
H35 H 0.7600 0.5796 0.0350 0.052 Uiso 1 1 calc R
C36 C 0.7530(5) 0.6904(5) 0.1478(4) 0.0468(13) Uani 1 1 d .
H36A H 0.6790 0.6834 0.1126 0.056 Uiso 1 1 calc R
H36B H 0.8242 0.7562 0.1488 0.056 Uiso 1 1 calc R
C37 C 0.7523(5) 0.7138(5) 0.2464(3) 0.0393(12) Uani 1 1 d .
H37 H 0.8295 0.7237 0.2809 0.047 Uiso 1 1 calc R
C38 C 0.6276(5) 0.3694(5) 0.0251(4) 0.0411(13) Uani 1 1 d .
C39 C 0.5143(5) 0.2590(5) 0.0044(3) 0.0427(13) Uani 1 1 d .
C40 C 0.5156(7) 0.1604(6) -0.0340(5) 0.0669(19) Uani 1 1 d .
H40 H 0.5868 0.1641 -0.0458 0.080 Uiso 1 1 calc R
C41 C 0.4142(8) 0.0560(7) -0.0556(5) 0.080(2) Uani 1 1 d .
H41 H 0.4173 -0.0101 -0.0814 0.096 Uiso 1 1 calc R
C42 C 0.3104(7) 0.0485(6) -0.0397(5) 0.0670(18) Uani 1 1 d .
H42 H 0.2417 -0.0228 -0.0548 0.080 Uiso 1 1 calc R
C43 C 0.3049(6) 0.1468(5) -0.0007(4) 0.0559(16) Uani 1 1 d .
H43 H 0.2329 0.1420 0.0100 0.067 Uiso 1 1 calc R
C44 C 0.4072(5) 0.2505(5) 0.0215(4) 0.0506(14) Uani 1 1 d .
H44 H 0.4049 0.3168 0.0487 0.061 Uiso 1 1 calc R
C45 C 0.7522(6) 0.8217(5) 0.2953(4) 0.0517(15) Uani 1 1 d .
C46 C 0.8299(7) 0.8966(6) 0.3833(5) 0.075(2) Uani 1 1 d .
H46 H 0.8894 0.8845 0.4110 0.090 Uiso 1 1 calc R
C47 C 0.8224(11) 0.9898(8) 0.4321(6) 0.107(4) Uani 1 1 d .
H47 H 0.8767 1.0406 0.4920 0.128 Uiso 1 1 calc R
C48 C 0.7351(13) 1.0068(8) 0.3920(9) 0.122(5) Uani 1 1 d .
H48 H 0.7286 1.0688 0.4254 0.146 Uiso 1 1 calc R
C49 C 0.6584(9) 0.9362(7) 0.3056(7) 0.087(3) Uani 1 1 d .
H49 H 0.5993 0.9495 0.2792 0.104 Uiso 1 1 calc R
C50 C 0.6661(7) 0.8431(6) 0.2549(5) 0.0625(17) Uani 1 1 d .
H50 H 0.6138 0.7951 0.1939 0.075 Uiso 1 1 calc R
C52 C 0.4918(10) 0.8271(10) 0.7921(8) 0.151(5) Uani 1 1 d D
H52A H 0.4337 0.8333 0.8225 0.227 Uiso 1 1 calc R
H52B H 0.5481 0.9004 0.7944 0.227 Uiso 1 1 calc R
H52C H 0.5378 0.8023 0.8228 0.227 Uiso 1 1 calc R
C53 C 0.4257(8) 0.7453(9) 0.6970(7) 0.102(3) Uani 1 1 d D
H53A H 0.4740 0.7691 0.6580 0.122 Uiso 1 1 calc R
H53B H 0.4120 0.6710 0.6905 0.122 Uiso 1 1 calc R
C54 C 0.2518(9) 0.6626(9) 0.5750(6) 0.104(3) Uani 1 1 d .
H54A H 0.3028 0.6903 0.5387 0.125 Uiso 1 1 calc R
H54B H 0.2382 0.5875 0.5657 0.125 Uiso 1 1 calc R
C55 C 0.1373(9) 0.6543(9) 0.5451(6) 0.111(3) Uani 1 1 d .
H55A H 0.0781 0.6052 0.5659 0.167 Uiso 1 1 calc R
H55B H 0.1080 0.6230 0.4786 0.167 Uiso 1 1 calc R
H55C H 0.1475 0.7290 0.5704 0.167 Uiso 1 1 calc R
O7 O 0.3142(4) 0.7384(5) 0.6701(4) 0.0826(15) Uani 1 1 d .

loop_
_atom_site_aniso_label
_atom_site_aniso_U_11
_atom_site_aniso_U_22
_atom_site_aniso_U_33
_atom_site_aniso_U_23
_atom_site_aniso_U_13
_atom_site_aniso_U_12
Br1 0.0512(3) 0.0595(4) 0.0519(4) 0.0250(3) 0.0163(3) 0.0396(3)
S1 0.0470(7) 0.0358(7) 0.0267(6) 0.0156(5) 0.0150(5) 0.0262(6)
N1 0.032(2) 0.052(3) 0.063(3) 0.032(2) 0.026(2) 0.022(2)
O1 0.055(2) 0.067(3) 0.062(3) 0.038(2) 0.031(2) 0.046(2)
O2 0.042(2) 0.062(2) 0.041(2) 0.0253(19) 0.0203(16) 0.0303(19)
O3 0.057(2) 0.051(2) 0.053(3) 0.018(2) -0.001(2) 0.030(2)
C1 0.037(3) 0.040(3) 0.033(3) 0.015(2) 0.016(2) 0.023(2)
C2 0.034(2) 0.033(3) 0.030(3) 0.014(2) 0.012(2) 0.023(2)
C3 0.047(3) 0.024(2) 0.024(2) 0.007(2) 0.005(2) 0.019(2)
C4 0.051(3) 0.033(3) 0.028(3) 0.011(2) 0.010(2) 0.023(2)
C5 0.084(5) 0.043(3) 0.043(3) 0.019(3) 0.010(3) 0.043(3)
C6 0.098(6) 0.048(4) 0.062(4) 0.028(3) 0.017(4) 0.042(4)
C7 0.059(4) 0.045(3) 0.066(4) 0.030(3) 0.028(3) 0.021(3)
C8 0.053(3) 0.039(3) 0.038(3) 0.020(3) 0.018(3) 0.021(3)
C9 0.032(2) 0.035(3) 0.039(3) 0.018(2) 0.016(2) 0.022(2)
C10 0.035(3) 0.041(3) 0.041(3) 0.025(2) 0.016(2) 0.026(2)
C11 0.038(3) 0.045(3) 0.031(3) 0.021(2) 0.017(2) 0.028(2)
C12 0.042(3) 0.045(3) 0.030(3) 0.021(2) 0.019(2) 0.031(2)
C13 0.047(3) 0.043(3) 0.034(3) 0.018(2) 0.016(2) 0.028(3)
C14 0.055(3) 0.037(3) 0.039(3) 0.018(2) 0.019(3) 0.026(3)
C15 0.057(4) 0.043(3) 0.054(4) 0.020(3) 0.001(3) 0.015(3)
C16 0.091(6) 0.039(4) 0.070(5) 0.020(3) 0.001(4) 0.017(4)
C17 0.135(7) 0.043(4) 0.061(5) 0.016(4) 0.003(5) 0.046(5)
C18 0.097(5) 0.049(4) 0.069(5) 0.026(4) 0.012(4) 0.047(4)
C19 0.056(3) 0.049(3) 0.044(3) 0.015(3) 0.014(3) 0.034(3)
C20 0.045(3) 0.042(3) 0.033(3) 0.018(2) 0.015(2) 0.027(3)
C21 0.070(4) 0.073(4) 0.035(3) 0.007(3) 0.009(3) 0.053(4)
C22 0.088(5) 0.077(5) 0.045(4) 0.000(3) 0.014(3) 0.063(4)
C23 0.065(4) 0.059(4) 0.044(4) -0.001(3) 0.013(3) 0.027(4)
C24 0.043(3) 0.065(4) 0.057(4) 0.007(3) 0.011(3) 0.025(3)
C25 0.044(3) 0.050(3) 0.046(3) 0.013(3) 0.014(3) 0.027(3)
Br2 0.0553(4) 0.1305(7) 0.0752(5) 0.0569(5) 0.0121(3) 0.0566(5)
S2 0.0490(8) 0.0499(8) 0.0373(7) 0.0268(6) 0.0214(6) 0.0322(7)
N2 0.029(2) 0.050(3) 0.033(2) 0.018(2) 0.0100(17) 0.023(2)
O4 0.044(2) 0.063(2) 0.030(2) 0.0212(18) 0.0085(16) 0.0328(19)
O5 0.044(2) 0.071(3) 0.073(3) 0.037(2) 0.025(2) 0.036(2)
O6 0.069(3) 0.088(3) 0.053(2) 0.043(2) 0.041(2) 0.060(3)
C26 0.032(3) 0.033(3) 0.037(3) 0.015(2) 0.008(2) 0.016(2)
C27 0.027(2) 0.038(3) 0.036(3) 0.020(2) 0.011(2) 0.015(2)
C28 0.032(3) 0.035(3) 0.029(3) 0.017(2) 0.007(2) 0.012(2)
C29 0.040(3) 0.048(3) 0.040(3) 0.021(3) 0.008(2) 0.023(3)
C30 0.073(4) 0.057(4) 0.029(3) 0.016(3) 0.003(3) 0.034(3)
C31 0.080(4) 0.056(4) 0.027(3) 0.019(3) 0.022(3) 0.032(3)
C32 0.056(3) 0.051(3) 0.039(3) 0.018(3) 0.023(3) 0.033(3)
C33 0.040(3) 0.030(3) 0.031(3) 0.012(2) 0.010(2) 0.013(2)
C34 0.037(3) 0.052(3) 0.038(3) 0.029(3) 0.021(2) 0.029(3)
C35 0.048(3) 0.057(4) 0.041(3) 0.028(3) 0.020(2) 0.032(3)
C36 0.044(3) 0.059(4) 0.054(4) 0.038(3) 0.021(3) 0.029(3)
C37 0.032(3) 0.052(3) 0.036(3) 0.023(3) 0.011(2) 0.019(2)
C38 0.045(3) 0.067(4) 0.037(3) 0.031(3) 0.022(2) 0.040(3)
C39 0.053(3) 0.059(4) 0.025(3) 0.015(3) 0.016(2) 0.036(3)
C40 0.072(5) 0.069(5) 0.079(5) 0.026(4) 0.037(4) 0.052(4)
C41 0.113(7) 0.070(5) 0.069(5) 0.015(4) 0.036(5) 0.065(5)
C42 0.067(4) 0.055(4) 0.060(4) 0.016(3) 0.017(3) 0.023(4)
C43 0.047(3) 0.060(4) 0.057(4) 0.015(3) 0.019(3) 0.030(3)
C44 0.055(4) 0.055(4) 0.046(3) 0.016(3) 0.017(3) 0.036(3)
C45 0.053(3) 0.042(3) 0.053(4) 0.025(3) 0.021(3) 0.014(3)
C46 0.076(5) 0.059(4) 0.054(4) 0.026(4) 0.021(4) 0.005(4)
C47 0.161(10) 0.061(6) 0.056(5) 0.016(4) 0.042(6) 0.027(6)
C48 0.209(13) 0.056(5) 0.123(10) 0.048(6) 0.121(10) 0.059(7)
C49 0.126(7) 0.064(5) 0.115(8) 0.054(5) 0.079(6) 0.061(5)
C50 0.078(5) 0.051(4) 0.071(5) 0.031(3) 0.033(4) 0.036(4)
C52 0.116(9) 0.134(10) 0.138(10) 0.012(8) -0.030(8) 0.064(8)
C53 0.077(6) 0.136(8) 0.137(9) 0.088(7) 0.048(6) 0.066(6)
C54 0.108(7) 0.150(9) 0.067(6) 0.035(6) 0.033(5) 0.081(7)
C55 0.106(7) 0.163(10) 0.065(5) 0.019(6) 0.023(5) 0.090(7)
O7 0.053(3) 0.120(4) 0.092(4) 0.061(4) 0.033(3) 0.044(3)

loop_
_atom_type_symbol
_atom_type_description
_atom_type_scat_dispersion_real
_atom_type_scat_dispersion_imag
_atom_type_scat_source
C C 0.0033 0.0016 'International Tables Vol C Tables 4.2.6.8 and 6.1.1.4'
H H 0.0000 0.0000 'International Tables Vol C Tables 4.2.6.8 and 6.1.1.4'
N N 0.0061 0.0033 'International Tables Vol C Tables 4.2.6.8 and 6.1.1.4'
O O 0.0106 0.0060 'International Tables Vol C Tables 4.2.6.8 and 6.1.1.4'
S S 0.1246 0.1234 'International Tables Vol C Tables 4.2.6.8 and 6.1.1.4'
Br Br -0.2901 2.4595 'International Tables Vol C Tables 4.2.6.8 and 6.1.1.4'

loop_
_geom_angle_atom_site_label_1
_geom_angle_atom_site_label_2
_geom_angle_atom_site_label_3
_geom_angle
C9 S1 C2 99.8(2)
C1 N1 C8 111.9(4)
C1 N1 H1 124.1
C8 N1 H1 124.1
C10 O2 H2 109.5
O1 C1 N1 125.2(5)
O1 C1 C2 126.9(5)
N1 C1 C2 107.9(4)
C3 C2 C1 101.3(4)
C3 C2 C12 116.7(4)
C1 C2 C12 114.9(4)
C3 C2 S1 105.1(3)
C1 C2 S1 107.0(3)
C12 C2 S1 110.8(3)
C8 C3 C4 117.1(5)
C8 C3 C2 108.7(4)
C4 C3 C2 134.1(5)
C5 C4 C3 121.7(5)
C5 C4 Br1 116.1(4)
C3 C4 Br1 122.2(4)
C4 C5 C6 119.1(6)
C4 C5 H5 120.5
C6 C5 H5 120.5
C5 C6 C7 122.1(6)
C5 C6 H6 119.0
C7 C6 H6 119.0
C8 C7 C6 115.5(6)
C8 C7 H7 122.2
C6 C7 H7 122.2
C3 C8 C7 124.6(5)
C3 C8 N1 110.2(4)
C7 C8 N1 125.2(5)
C13 C9 C10 111.8(4)
C13 C9 S1 105.9(3)
C10 C9 S1 112.6(3)
C13 C9 H9 108.8
C10 C9 H9 108.8
S1 C9 H9 108.8
O2 C10 C11 112.7(4)
O2 C10 C9 104.6(4)
C11 C10 C9 115.6(4)
O2 C10 H10 107.9
C11 C10 H10 107.9
C9 C10 H10 107.9
C10 C11 C12 115.3(4)
C10 C11 H11A 108.5
C12 C11 H11A 108.5
C10 C11 H11B 108.5
C12 C11 H11B 108.5
H11A C11 H11B 107.5
C20 C12 C11 112.9(4)
C20 C12 C2 110.8(4)
C11 C12 C2 111.8(4)
C20 C12 H12 107.0
C11 C12 H12 107.0
C2 C12 H12 107.0
O3 C13 C9 120.7(5)
O3 C13 C14 118.2(5)
C9 C13 C14 121.1(4)
C15 C14 C19 119.6(5)
C15 C14 C13 119.5(5)
C19 C14 C13 120.7(5)
C14 C15 C16 121.2(6)
C14 C15 H15 119.4
C16 C15 H15 119.4
C15 C16 C17 119.9(7)
C15 C16 H16 120.1
C17 C16 H16 120.1
C18 C17 C16 119.8(6)
C18 C17 H17 120.1
C16 C17 H17 120.1
C17 C18 C19 120.9(7)
C17 C18 H18 119.5
C19 C18 H18 119.5
C14 C19 C18 118.6(6)
C14 C19 H19 120.7
C18 C19 H19 120.7
C21 C20 C25 116.7(5)
C21 C20 C12 120.4(5)
C25 C20 C12 122.8(4)
C20 C21 C22 123.0(6)
C20 C21 H21 118.5
C22 C21 H21 118.5
C23 C22 C21 119.3(6)
C23 C22 H22 120.3
C21 C22 H22 120.3
C24 C23 C22 119.2(6)
C24 C23 H23 120.4
C22 C23 H23 120.4
C23 C24 C25 121.4(6)
C23 C24 H24 119.3
C25 C24 H24 119.3
C24 C25 C20 120.4(5)
C24 C25 H25 119.8
C20 C25 H25 119.8
C27 S2 C34 98.4(2)
C26 N2 C33 112.2(4)
C26 N2 H2A 123.9
C33 N2 H2A 123.9
C35 O5 H5A 109.5
O4 C26 N2 125.3(4)
O4 C26 C27 127.6(5)
N2 C26 C27 107.1(4)
C28 C27 C26 102.4(4)
C28 C27 C37 113.9(4)
C26 C27 C37 111.6(4)
C28 C27 S2 106.6(3)
C26 C27 S2 107.6(3)
C37 C27 S2 113.9(3)
C29 C28 C33 118.4(5)
C29 C28 C27 133.0(5)
C33 C28 C27 108.5(4)
C28 C29 C30 121.2(5)
C28 C29 Br2 122.2(4)
C30 C29 Br2 116.6(4)
C29 C30 C31 118.8(5)
C29 C30 H30 120.6
C31 C30 H30 120.6
C30 C31 C32 122.1(5)
C30 C31 H31 119.0
C32 C31 H31 119.0
C33 C32 C31 116.3(5)
C33 C32 H32 121.8
C31 C32 H32 121.8
C32 C33 C28 123.3(5)
C32 C33 N2 127.0(5)
C28 C33 N2 109.7(4)
C38 C34 C35 113.6(4)
C38 C34 S2 109.0(3)
C35 C34 S2 111.5(4)
C38 C34 H34 107.5
C35 C34 H34 107.5
S2 C34 H34 107.5
O5 C35 C36 108.1(5)
O5 C35 C34 112.9(4)
C36 C35 C34 109.5(4)
O5 C35 H35 108.7
C36 C35 H35 108.7
C34 C35 H35 108.7
C35 C36 C37 115.8(4)
C35 C36 H36A 108.3
C37 C36 H36A 108.3
C35 C36 H36B 108.3
C37 C36 H36B 108.3
H36A C36 H36B 107.4
C45 C37 C36 114.0(4)
C45 C37 C27 109.6(4)
C36 C37 C27 112.7(4)
C45 C37 H37 106.7
C36 C37 H37 106.7
C27 C37 H37 106.7
O6 C38 C39 119.6(5)
O6 C38 C34 120.8(5)
C39 C38 C34 119.5(4)
C40 C39 C44 117.9(6)
C40 C39 C38 118.3(5)
C44 C39 C38 123.8(5)
C39 C40 C41 121.3(6)
C39 C40 H40 119.3
C41 C40 H40 119.3
C42 C41 C40 120.3(6)
C42 C41 H41 119.8
C40 C41 H41 119.8
C41 C42 C43 120.3(7)
C41 C42 H42 119.8
C43 C42 H42 119.8
C44 C43 C42 118.7(6)
C44 C43 H43 120.6
C42 C43 H43 120.6
C43 C44 C39 121.4(5)
C43 C44 H44 119.3
C39 C44 H44 119.3
C46 C45 C50 118.1(7)
C46 C45 C37 120.9(6)
C50 C45 C37 120.9(5)
C45 C46 C47 121.4(9)
C45 C46 H46 119.3
C47 C46 H46 119.3
C48 C47 C46 119.3(9)
C48 C47 H47 120.4
C46 C47 H47 120.4
C49 C48 C47 121.1(9)
C49 C48 H48 119.5
C47 C48 H48 119.5
C48 C49 C50 120.4(9)
C48 C49 H49 119.8
C50 C49 H49 119.8
C49 C50 C45 119.7(8)
C49 C50 H50 120.2
C45 C50 H50 120.2
C53 C52 H52A 109.5
C53 C52 H52B 109.5
H52A C52 H52B 109.5
C53 C52 H52C 109.5
H52A C52 H52C 109.5
H52B C52 H52C 109.5
O7 C53 C52 108.8(8)
O7 C53 H53A 109.9
C52 C53 H53A 109.9
O7 C53 H53B 109.9
C52 C53 H53B 109.9
H53A C53 H53B 108.3
C55 C54 O7 110.3(7)
C55 C54 H54A 109.6
O7 C54 H54A 109.6
C55 C54 H54B 109.6
O7 C54 H54B 109.6
H54A C54 H54B 108.1
C54 C55 H55A 109.5
C54 C55 H55B 109.5
H55A C55 H55B 109.5
C54 C55 H55C 109.5
H55A C55 H55C 109.5
H55B C55 H55C 109.5
C53 O7 C54 108.9(7)

loop_
_geom_bond_atom_site_label_1
_geom_bond_atom_site_label_2
_geom_bond_distance
Br1 C4 1.907(6)
S1 C9 1.823(5)
S1 C2 1.838(5)
N1 C1 1.348(7)
N1 C8 1.405(7)
N1 H1 0.8700
O1 C1 1.209(6)
O2 C10 1.434(6)
O2 H2 0.8300
O3 C13 1.232(6)
C1 C2 1.550(6)
C2 C3 1.528(6)
C2 C12 1.553(6)
C3 C8 1.367(7)
C3 C4 1.380(7)
C4 C5 1.370(7)
C5 C6 1.379(10)
C5 H5 0.9400
C6 C7 1.391(9)
C6 H6 0.9400
C7 C8 1.385(8)
C7 H7 0.9400
C9 C13 1.490(7)
C9 C10 1.528(7)
C9 H9 0.9900
C10 C11 1.509(7)
C10 H10 0.9900
C11 C12 1.540(6)
C11 H11A 0.9800
C11 H11B 0.9800
C12 C20 1.517(7)
C12 H12 0.9900
C13 C14 1.501(7)
C14 C15 1.365(8)
C14 C19 1.393(7)
C15 C16 1.368(9)
C15 H15 0.9400
C16 C17 1.378(11)
C16 H16 0.9400
C17 C18 1.359(10)
C17 H17 0.9400
C18 C19 1.395(8)
C18 H18 0.9400
C19 H19 0.9400
C20 C21 1.363(7)
C20 C25 1.397(7)
C21 C22 1.383(9)
C21 H21 0.9400
C22 C23 1.365(9)
C22 H22 0.9400
C23 C24 1.362(9)
C23 H23 0.9400
C24 C25 1.376(8)
C24 H24 0.9400
C25 H25 0.9400
Br2 C29 1.897(5)
S2 C27 1.820(5)
S2 C34 1.834(5)
N2 C26 1.374(6)
N2 C33 1.392(6)
N2 H2A 0.8700
O4 C26 1.219(6)
O5 C35 1.418(6)
O5 H5A 0.8300
O6 C38 1.205(6)
C26 C27 1.535(6)
C27 C28 1.519(7)
C27 C37 1.568(7)
C28 C29 1.370(7)
C28 C33 1.388(7)
C29 C30 1.381(8)
C30 C31 1.385(9)
C30 H30 0.9400
C31 C32 1.399(8)
C31 H31 0.9400
C32 C33 1.375(7)
C32 H32 0.9400
C34 C38 1.509(8)
C34 C35 1.536(8)
C34 H34 0.9900
C35 C36 1.525(8)
C35 H35 0.9900
C36 C37 1.531(7)
C36 H36A 0.9800
C36 H36B 0.9800
C37 C45 1.516(8)
C37 H37 0.9900
C38 C39 1.503(8)
C39 C40 1.379(8)
C39 C44 1.399(8)
C40 C41 1.382(11)
C40 H40 0.9400
C41 C42 1.355(10)
C41 H41 0.9400
C42 C43 1.405(9)
C42 H42 0.9400
C43 C44 1.378(9)
C43 H43 0.9400
C44 H44 0.9400
C45 C46 1.375(9)
C45 C50 1.404(9)
C46 C47 1.389(12)
C46 H46 0.9400
C47 C48 1.369(15)
C47 H47 0.9400
C48 C49 1.345(14)
C48 H48 0.9400
C49 C50 1.398(10)
C49 H49 0.9400
C50 H50 0.9400
C52 C53 1.453(12)
C52 H52A 0.9700
C52 H52B 0.9700
C52 H52C 0.9700
C53 O7 1.382(9)
C53 H53A 0.9800
C53 H53B 0.9800
C54 C55 1.417(11)
C54 O7 1.431(10)
C54 H54A 0.9800
C54 H54B 0.9800
C55 H55A 0.9700
C55 H55B 0.9700
C55 H55C 0.9700

loop_
_geom_hbond_atom_site_label_D
_geom_hbond_atom_site_label_H
_geom_hbond_atom_site_label_A
_geom_hbond_distance_DH
_geom_hbond_distance_HA
_geom_hbond_distance_DA
_geom_hbond_angle_DHA
_geom_hbond_site_symmetry_A
N2 H2A O2 0.87 2.11 2.829(5) 138.9 .
N1 H1 O7 0.87 2.21 2.955(7) 143.5 2_566

loop_
_geom_torsion_atom_site_label_1
_geom_torsion_atom_site_label_2
_geom_torsion_atom_site_label_3
_geom_torsion_atom_site_label_4
_geom_torsion
C8 N1 C1 O1 179.4(5)
C8 N1 C1 C2 -0.8(6)
O1 C1 C2 C3 -178.7(5)
N1 C1 C2 C3 1.5(5)
O1 C1 C2 C12 -52.0(7)
N1 C1 C2 C12 128.1(4)
O1 C1 C2 S1 71.5(6)
N1 C1 C2 S1 -108.4(4)
C9 S1 C2 C3 -177.9(3)
C9 S1 C2 C1 -70.8(3)
C9 S1 C2 C12 55.2(3)
C1 C2 C3 C8 -1.7(5)
C12 C2 C3 C8 -127.2(5)
S1 C2 C3 C8 109.6(4)
C1 C2 C3 C4 -178.6(5)
C12 C2 C3 C4 55.8(7)
S1 C2 C3 C4 -67.4(6)
C8 C3 C4 C5 0.8(7)
C2 C3 C4 C5 177.5(5)
C8 C3 C4 Br1 -176.5(4)
C2 C3 C4 Br1 0.2(8)
C3 C4 C5 C6 -0.3(8)
Br1 C4 C5 C6 177.1(5)
C4 C5 C6 C7 -0.3(10)
C5 C6 C7 C8 0.4(9)
C4 C3 C8 C7 -0.7(8)
C2 C3 C8 C7 -178.2(5)
C4 C3 C8 N1 178.9(4)
C2 C3 C8 N1 1.4(6)
C6 C7 C8 C3 0.1(9)
C6 C7 C8 N1 -179.4(5)
C1 N1 C8 C3 -0.4(6)
C1 N1 C8 C7 179.2(5)
C2 S1 C9 C13 -174.0(3)
C2 S1 C9 C10 -51.6(4)
C13 C9 C10 O2 49.4(5)
S1 C9 C10 O2 -69.7(4)
C13 C9 C10 C11 173.9(4)
S1 C9 C10 C11 54.8(5)
O2 C10 C11 C12 64.6(5)
C9 C10 C11 C12 -55.5(5)
C10 C11 C12 C20 -175.8(4)
C10 C11 C12 C2 58.5(5)
C3 C2 C12 C20 51.9(5)
C1 C2 C12 C20 -66.5(5)
S1 C2 C12 C20 172.1(3)
C3 C2 C12 C11 178.7(4)
C1 C2 C12 C11 60.4(5)
S1 C2 C12 C11 -61.1(4)
C10 C9 C13 O3 -109.5(5)
S1 C9 C13 O3 13.5(6)
C10 C9 C13 C14 68.8(6)
S1 C9 C13 C14 -168.2(4)
O3 C13 C14 C15 17.1(8)
C9 C13 C14 C15 -161.3(5)
O3 C13 C14 C19 -157.3(5)
C9 C13 C14 C19 24.3(8)
C19 C14 C15 C16 0.5(10)
C13 C14 C15 C16 -173.9(6)
C14 C15 C16 C17 0.9(12)
C15 C16 C17 C18 -1.7(13)
C16 C17 C18 C19 1.0(12)
C15 C14 C19 C18 -1.2(9)
C13 C14 C19 C18 173.2(6)
C17 C18 C19 C14 0.4(11)
C11 C12 C20 C21 137.4(5)
C2 C12 C20 C21 -96.4(6)
C11 C12 C20 C25 -43.7(7)
C2 C12 C20 C25 82.6(6)
C25 C20 C21 C22 -0.9(10)
C12 C20 C21 C22 178.1(6)
C20 C21 C22 C23 0.8(11)
C21 C22 C23 C24 1.1(11)
C22 C23 C24 C25 -2.7(11)
C23 C24 C25 C20 2.5(10)
C21 C20 C25 C24 -0.7(9)
C12 C20 C25 C24 -179.7(6)
C33 N2 C26 O4 176.7(5)
C33 N2 C26 C27 -2.6(5)
O4 C26 C27 C28 -177.7(5)
N2 C26 C27 C28 1.6(5)
O4 C26 C27 C37 60.1(7)
N2 C26 C27 C37 -120.6(4)
O4 C26 C27 S2 -65.6(6)
N2 C26 C27 S2 113.7(4)
C34 S2 C27 C28 -177.5(3)
C34 S2 C27 C26 73.3(4)
C34 S2 C27 C37 -51.0(4)
C26 C27 C28 C29 175.5(5)
C37 C27 C28 C29 -63.9(7)
S2 C27 C28 C29 62.6(6)
C26 C27 C28 C33 -0.1(5)
C37 C27 C28 C33 120.5(5)
S2 C27 C28 C33 -113.0(4)
C33 C28 C29 C30 -0.5(8)
C27 C28 C29 C30 -175.8(5)
C33 C28 C29 Br2 -179.1(4)
C27 C28 C29 Br2 5.6(8)
C28 C29 C30 C31 0.8(9)
Br2 C29 C30 C31 179.5(5)
C29 C30 C31 C32 -0.3(9)
C30 C31 C32 C33 -0.5(9)
C31 C32 C33 C28 0.8(8)
C31 C32 C33 N2 177.7(5)
C29 C28 C33 C32 -0.3(8)
C27 C28 C33 C32 176.0(5)
C29 C28 C33 N2 -177.7(4)
C27 C28 C33 N2 -1.3(6)
C26 N2 C33 C32 -174.7(5)
C26 N2 C33 C28 2.5(6)
C27 S2 C34 C38 -176.2(3)
C27 S2 C34 C35 57.5(4)
C38 C34 C35 O5 -68.6(6)
S2 C34 C35 O5 55.1(5)
C38 C34 C35 C36 170.9(4)
S2 C34 C35 C36 -65.5(5)
O5 C35 C36 C37 -60.7(6)
C34 C35 C36 C37 62.8(6)
C35 C36 C37 C45 177.9(5)
C35 C36 C37 C27 -56.4(6)
C28 C27 C37 C45 -56.2(5)
C26 C27 C37 C45 59.2(5)
S2 C27 C37 C45 -178.7(4)
C28 C27 C37 C36 175.7(4)
C26 C27 C37 C36 -68.9(5)
S2 C27 C37 C36 53.2(5)
C35 C34 C38 O6 1.3(7)
S2 C34 C38 O6 -123.8(5)
C35 C34 C38 C39 -176.3(4)
S2 C34 C38 C39 58.7(5)
O6 C38 C39 C40 17.2(8)
C34 C38 C39 C40 -165.2(5)
O6 C38 C39 C44 -162.5(5)
C34 C38 C39 C44 15.1(7)
C44 C39 C40 C41 0.3(10)
C38 C39 C40 C41 -179.4(6)
C39 C40 C41 C42 0.4(12)
C40 C41 C42 C43 -0.3(12)
C41 C42 C43 C44 -0.5(11)
C42 C43 C44 C39 1.2(9)
C40 C39 C44 C43 -1.2(9)
C38 C39 C44 C43 178.5(5)
C36 C37 C45 C46 -133.9(6)
C27 C37 C45 C46 98.7(6)
C36 C37 C45 C50 51.3(7)
C27 C37 C45 C50 -76.0(6)
C50 C45 C46 C47 1.4(10)
C37 C45 C46 C47 -173.5(7)
C45 C46 C47 C48 0.6(13)
C46 C47 C48 C49 -1.4(15)
C47 C48 C49 C50 0.3(14)
C48 C49 C50 C45 1.7(11)
C46 C45 C50 C49 -2.5(9)
C37 C45 C50 C49 172.4(6)
C52 C53 O7 C54 176.8(9)
C55 C54 O7 C53 -179.6(9)
